data_7152680
loop_
_publ_author_name
'Hiscock, Jennifer R.'
'Gale, Philip A.'
'Lalaoui, No\'emie'
'Light, Mark E.'
'Wells, Neil J.'

_publ_section_title
;
 Benzimidazole-based anion receptors exhibiting selectivity for lactate
 over pyruvate.
;
_journal_issue 38
_journal_name_full 'Organic &amp; biomolecular chemistry'
_journal_page_first 7780
_journal_page_last 7788
_journal_paper_doi 10.1039/c2ob26299a
_journal_volume 10
_journal_year 2012
_chemical_formula_sum 'C58 H93 N9 O6 S'
_chemical_formula_weight 1044.47
_chemical_name_systematic
;
?
;
_space_group_IT_number 14
_symmetry_cell_setting monoclinic
_symmetry_space_group_name_Hall '-P 2ybc'
_symmetry_space_group_name_H-M 'P 1 21/c 1'
_atom_sites_solution_hydrogens geom
_atom_sites_solution_primary direct
_atom_sites_solution_secondary difmap
_audit_creation_method SHELXL-97
_cell_angle_alpha 90.00
_cell_angle_beta 96.793(6)
_cell_angle_gamma 90.00
_cell_formula_units_Z 4
_cell_length_a 18.588(8)
_cell_length_b 13.759(6)
_cell_length_c 23.034(10)
_cell_measurement_reflns_used 12826
_cell_measurement_temperature 100(2)
_cell_measurement_theta_max 31.3
_cell_measurement_theta_min 2.5
_cell_volume 5850(4)
_computing_cell_refinement
;
CrystalClear-SM Expert 2.0 r7 (Rigaku, 2011)
;
_computing_data_collection
;
CrystalClear-SM Expert 2.0 r7 (Rigaku, 2011)
;
_computing_data_reduction
;
CrystalClear-SM Expert 2.0 r7 (Rigaku, 2011)
;
_computing_molecular_graphics
;
Images generated using CrystalMaker: a crystal and molecular
structures program for Mac and Windows. CrystalMaker Software Ltd,
Oxford, England (www.crystalmaker.com)
;
_computing_publication_material 'WINGX (Farrugia, 1998)'
_computing_structure_refinement 'SHELXL-97 (Sheldrick, 2008)'
_computing_structure_solution 'SHELXS-97 (Sheldrick, 1997)'
_diffrn_ambient_temperature 100(2)
_diffrn_detector 'CCD plate'
_diffrn_detector_area_resol_mean 28.5714
_diffrn_detector_type 'Rigaku HG Saturn724+ (2x2 bin mode)'
_diffrn_measured_fraction_theta_full 0.997
_diffrn_measured_fraction_theta_max 0.997
_diffrn_measurement_device 'four-circle \k diffractometer'
_diffrn_measurement_device_type 'Rigaku AFC12 (Right)'
_diffrn_measurement_method 'profile data from \w-scans'
_diffrn_measurement_specimen_support 'MiTeGen MicroMesh'
_diffrn_radiation_collimation 'Confocal mirrors, HF Varimax '
_diffrn_radiation_type MoK\a
_diffrn_radiation_wavelength 0.71075
_diffrn_reflns_av_R_equivalents 0.0767
_diffrn_reflns_av_sigmaI/netI 0.1379
_diffrn_reflns_limit_h_max 22
_diffrn_reflns_limit_h_min -14
_diffrn_reflns_limit_k_max 16
_diffrn_reflns_limit_k_min -13
_diffrn_reflns_limit_l_max 26
_diffrn_reflns_limit_l_min -27
_diffrn_reflns_number 27455
_diffrn_reflns_theta_full 25.02
_diffrn_reflns_theta_max 25.02
_diffrn_reflns_theta_min 2.96
_diffrn_source 'Rotating Anode'
_diffrn_source_current 55.0
_diffrn_source_power 2.475
_diffrn_source_voltage 45.0
_exptl_absorpt_coefficient_mu 0.111
_exptl_absorpt_correction_T_max 0.9933
_exptl_absorpt_correction_T_min 0.9802
_exptl_absorpt_correction_type multi-scan
_exptl_absorpt_process_details
;
Jacobson, R. (1998). REQAB. Private communication to the
Rigaku Corporation, Tokyo, Japan.
;
_exptl_crystal_colour Colourless
_exptl_crystal_density_diffrn 1.186
_exptl_crystal_density_method 'not measured'
_exptl_crystal_description Block
_exptl_crystal_F_000 2272
_exptl_crystal_size_max 0.18
_exptl_crystal_size_mid 0.10
_exptl_crystal_size_min 0.06
_refine_diff_density_max 1.364
_refine_diff_density_min -0.492
_refine_diff_density_rms 0.069
_refine_ls_extinction_method none
_refine_ls_goodness_of_fit_ref 1.108
_refine_ls_hydrogen_treatment constr
_refine_ls_matrix_type full
_refine_ls_number_parameters 675
_refine_ls_number_reflns 10306
_refine_ls_number_restraints 10
_refine_ls_restrained_S_all 1.110
_refine_ls_R_factor_all 0.1849
_refine_ls_R_factor_gt 0.1126
_refine_ls_shift/su_max 0.017
_refine_ls_shift/su_mean 0.002
_refine_ls_structure_factor_coef Fsqd
_refine_ls_weighting_details 'calc w=1/[\s^2^(Fo^2^)+(0.1179P)^2^+6.3836P] where P=(Fo^2^+2Fc^2^)/3'
_refine_ls_weighting_scheme calc
_refine_ls_wR_factor_gt 0.2640
_refine_ls_wR_factor_ref 0.3135
_reflns_number_gt 5922
_reflns_number_total 10306
_reflns_threshold_expression >2\s(I)
_cod_data_source_file c2ob26299a.txt
_cod_data_source_block 2011jh0070
_cod_depositor_comments
;
The following automatic conversions were performed:

'_symmetry_cell_setting' value 'Monoclinic' changed to 'monoclinic'
according to /home/saulius/struct/CIF-dictionaries/cif_core.dic
dictionary named 'cif_core.dic' version 2.4.2 from 2011-04-26.

Automatic conversion script
Id: cif_fix_values 1891 2012-01-12 08:04:46Z andrius 
;
_cod_original_sg_symbol_H-M P21/c
_cod_database_code 7152680

loop_
_symmetry_equiv_pos_as_xyz
'x, y, z'
'-x, y+1/2, -z+1/2'
'-x, -y, -z'
'x, -y-1/2, z-1/2'

loop_
_atom_site_label
_atom_site_type_symbol
_atom_site_fract_x
_atom_site_fract_y
_atom_site_fract_z
_atom_site_U_iso_or_equiv
_atom_site_adp_type
_atom_site_occupancy
_atom_site_symmetry_multiplicity
_atom_site_calc_flag
_atom_site_refinement_flags
S1 S 0.28551(7) 0.37883(10) 0.23837(6) 0.0361(4) Uani 1 1 d .
O1 O 0.31490(18) 0.4087(3) 0.18335(15) 0.0406(9) Uani 1 1 d .
O2 O 0.29213(19) 0.4585(2) 0.28179(16) 0.0414(9) Uani 1 1 d .
O3 O 0.20670(18) 0.3558(3) 0.22181(15) 0.0420(9) Uani 1 1 d .
O4 O 0.32359(19) 0.2908(3) 0.26248(15) 0.0406(9) Uani 1 1 d .
N1 N 0.5281(2) 0.4898(3) 0.27593(18) 0.0331(10) Uani 1 1 d .
N2 N 0.5795(2) 0.6276(3) 0.25580(19) 0.0429(12) Uani 1 1 d .
H902 H 0.5892 0.6819 0.2381 0.051 Uiso 1 1 calc R
N3 N 0.4724(2) 0.5670(3) 0.19191(18) 0.0362(11) Uani 1 1 d .
N4 N 0.3551(2) 0.5595(3) 0.10903(18) 0.0352(11) Uani 1 1 d .
H904 H 0.3558 0.5143 0.1361 0.042 Uiso 1 1 calc R
N6 N 0.2249(2) 0.4326(3) 0.07916(19) 0.0421(12) Uani 1 1 d .
H906 H 0.2480 0.4284 0.1147 0.051 Uiso 1 1 calc R
N7 N 0.1699(2) 0.2930(3) 0.1053(2) 0.0413(11) Uani 1 1 d .
H907 H 0.1930 0.3059 0.1400 0.050 Uiso 1 1 calc R
N8 N 0.1340(3) 0.1838(4) 0.2085(2) 0.0648(16) Uani 1 1 d .
H908 H 0.1610 0.2339 0.2210 0.078 Uiso 1 1 calc R
O5 O 0.1458(2) 0.3523(3) 0.01138(16) 0.0472(10) Uani 1 1 d .
O6 O 0.5123(2) 0.7104(3) 0.15135(17) 0.0495(10) Uani 1 1 d .
C1 C 0.6115(3) 0.4468(4) 0.3670(2) 0.0419(14) Uani 1 1 d .
H1 H 0.5885 0.3878 0.3757 0.050 Uiso 1 1 calc R
C2 C 0.6736(3) 0.4814(5) 0.4014(2) 0.0528(16) Uani 1 1 d .
H2 H 0.6945 0.4435 0.4335 0.063 Uiso 1 1 calc R
C3 C 0.7052(3) 0.5692(5) 0.3897(3) 0.0588(18) Uani 1 1 d .
H3 H 0.7458 0.5912 0.4152 0.071 Uiso 1 1 calc R
C4 C 0.6795(3) 0.6266(5) 0.3418(3) 0.0544(17) Uani 1 1 d .
H4 H 0.7022 0.6860 0.3334 0.065 Uiso 1 1 calc R
C5 C 0.6191(3) 0.5919(4) 0.3073(2) 0.0424(14) Uani 1 1 d .
C6 C 0.5858(3) 0.5038(4) 0.3197(2) 0.0373(13) Uani 1 1 d .
C7 C 0.5240(3) 0.5659(4) 0.2373(2) 0.0388(13) Uani 1 1 d .
C8 C 0.4739(3) 0.4122(4) 0.2736(2) 0.0417(14) Uani 1 1 d .
H8A H 0.4326 0.4339 0.2931 0.063 Uiso 1 1 calc R
H8B H 0.4955 0.3543 0.2934 0.063 Uiso 1 1 calc R
H8C H 0.4573 0.3965 0.2327 0.063 Uiso 1 1 calc R
C9 C 0.4696(3) 0.6408(4) 0.1523(2) 0.0384(13) Uani 1 1 d .
C10 C 0.4066(3) 0.6322(4) 0.1068(2) 0.0404(13) Uani 1 1 d .
C11 C 0.3871(3) 0.6904(4) 0.0603(3) 0.0487(15) Uani 1 1 d .
H11 H 0.4125 0.7463 0.0497 0.058 Uiso 1 1 calc R
C12 C 0.3209(3) 0.6525(4) 0.0298(3) 0.0515(16) Uani 1 1 d .
C13 C 0.2743(4) 0.6810(5) -0.0208(3) 0.068(2) Uani 1 1 d .
H13 H 0.2858 0.7348 -0.0438 0.082 Uiso 1 1 calc R
C14 C 0.2119(4) 0.6282(5) -0.0352(3) 0.075(2) Uani 1 1 d .
H14 H 0.1796 0.6478 -0.0682 0.091 Uiso 1 1 calc R
C15 C 0.1940(3) 0.5470(4) -0.0035(3) 0.0589(18) Uani 1 1 d .
H15 H 0.1503 0.5130 -0.0155 0.071 Uiso 1 1 calc R
C16 C 0.2394(3) 0.5143(4) 0.0460(2) 0.0436(14) Uani 1 1 d .
C17 C 0.3028(3) 0.5697(4) 0.0619(2) 0.0441(14) Uani 1 1 d .
C18 C 0.1778(3) 0.3586(4) 0.0611(3) 0.0414(14) Uani 1 1 d .
C19 C 0.1282(3) 0.2069(4) 0.0998(3) 0.0448(15) Uani 1 1 d .
C20 C 0.1027(3) 0.1634(5) 0.0477(3) 0.0591(18) Uani 1 1 d .
H20 H 0.1108 0.1943 0.0121 0.071 Uiso 1 1 calc R
C21 C 0.0651(4) 0.0751(6) 0.0453(3) 0.077(2) Uani 1 1 d .
H21 H 0.0514 0.0451 0.0085 0.093 Uiso 1 1 calc R
C22 C 0.0480(5) 0.0318(6) 0.0945(4) 0.102(3) Uani 1 1 d .
H22 H 0.0195 -0.0257 0.0921 0.123 Uiso 1 1 calc R
C23 C 0.0730(4) 0.0728(5) 0.1498(3) 0.078(3) Uani 1 1 d .
C24 C 0.0699(6) 0.0465(7) 0.2088(4) 0.119(4) Uani 1 1 d .
H24 H 0.0475 -0.0101 0.2221 0.142 Uiso 1 1 calc R
C25 C 0.1045(4) 0.1163(6) 0.2431(3) 0.099(3) Uani 1 1 d .
H25 H 0.1078 0.1185 0.2845 0.119 Uiso 1 1 calc R
C26 C 0.1141(3) 0.1591(5) 0.1515(3) 0.0515(17) Uani 1 1 d .
N9 N 0.1697(3) 0.6775(4) 0.2073(3) 0.0713(18) Uani 1 1 d .
C27 C 0.1449(4) 0.5769(5) 0.1836(3) 0.0626(19) Uani 1 1 d .
H27A H 0.1650 0.5661 0.1462 0.075 Uiso 1 1 calc R
H27B H 0.1660 0.5269 0.2115 0.075 Uiso 1 1 calc R
C28 C 0.0639(4) 0.5616(5) 0.1735(3) 0.073(2) Uani 1 1 d .
H28A H 0.0415 0.6144 0.1483 0.087 Uiso 1 1 calc R
H28B H 0.0438 0.5644 0.2113 0.087 Uiso 1 1 calc R
C29 C 0.0453(4) 0.4633(6) 0.1442(3) 0.076(2) Uani 1 1 d .
H29A H 0.0649 0.4616 0.1061 0.091 Uiso 1 1 calc R
H29B H 0.0695 0.4112 0.1690 0.091 Uiso 1 1 calc R
C30 C -0.0346(4) 0.4422(8) 0.1344(4) 0.127(4) Uani 1 1 d .
H30A H -0.0550 0.4464 0.1716 0.190 Uiso 1 1 calc R
H30B H -0.0424 0.3767 0.1182 0.190 Uiso 1 1 calc R
H30C H -0.0586 0.4898 0.1069 0.190 Uiso 1 1 calc R
C31 C 0.1434(5) 0.7570(5) 0.1643(4) 0.108(3) Uani 1 1 d .
H31A H 0.1548 0.8208 0.1831 0.129 Uiso 1 1 calc R
H31B H 0.0901 0.7523 0.1558 0.129 Uiso 1 1 calc R
C32 C 0.1763(6) 0.7536(7) 0.1065(5) 0.124(4) Uani 1 1 d .
H32A H 0.2291 0.7660 0.1137 0.149 Uiso 1 1 calc R
H32B H 0.1689 0.6883 0.0887 0.149 Uiso 1 1 calc R
C33 C 0.1430(7) 0.8247(10) 0.0680(4) 0.165(5) Uani 1 1 d .
H33A H 0.1754 0.8443 0.0389 0.198 Uiso 1 1 calc R
H33B H 0.1302 0.8830 0.0898 0.198 Uiso 1 1 calc R
C34 C 0.0761(6) 0.7758(9) 0.0387(4) 0.146(5) Uani 1 1 d .
H34A H 0.0899 0.7174 0.0183 0.219 Uiso 1 1 calc R
H34B H 0.0501 0.8206 0.0105 0.219 Uiso 1 1 calc R
H34C H 0.0447 0.7575 0.0682 0.219 Uiso 1 1 calc R
C35 C 0.1389(4) 0.6968(6) 0.2645(4) 0.090(3) Uani 1 1 d .
H35A H 0.0855 0.6898 0.2577 0.108 Uiso 1 1 calc R
H35B H 0.1496 0.7650 0.2762 0.108 Uiso 1 1 calc R
C36 C 0.1679(5) 0.6301(6) 0.3154(4) 0.103(3) Uani 1 1 d .
H36A H 0.1620 0.5617 0.3024 0.124 Uiso 1 1 calc R
H36B H 0.2204 0.6424 0.3254 0.124 Uiso 1 1 calc R
C37 C 0.1309(6) 0.6434(8) 0.3696(5) 0.133(5) Uani 1 1 d .
H37A H 0.0790 0.6266 0.3608 0.159 Uiso 1 1 calc R
H37B H 0.1342 0.7124 0.3818 0.159 Uiso 1 1 calc R
C38 C 0.1661(8) 0.5781(9) 0.4209(5) 0.163(6) Uani 1 1 d .
H38A H 0.1286 0.5382 0.4357 0.244 Uiso 1 1 calc R
H38B H 0.1891 0.6194 0.4524 0.244 Uiso 1 1 calc R
H38C H 0.2026 0.5358 0.4067 0.244 Uiso 1 1 calc R
C39 C 0.2526(4) 0.6744(5) 0.2169(4) 0.071(2) Uani 1 1 d .
H39A H 0.2708 0.6601 0.1792 0.085 Uiso 1 1 calc R
H39B H 0.2679 0.6204 0.2441 0.085 Uiso 1 1 calc R
C40 C 0.2878(4) 0.7697(5) 0.2420(4) 0.085(3) Uani 1 1 d .
H40A H 0.2766 0.8227 0.2134 0.102 Uiso 1 1 calc R
H40B H 0.2669 0.7873 0.2782 0.102 Uiso 1 1 calc R
C41 C 0.3700(4) 0.7598(5) 0.2558(4) 0.086(3) Uani 1 1 d .
H41A H 0.3902 0.7392 0.2199 0.103 Uiso 1 1 calc R
H41B H 0.3905 0.8245 0.2669 0.103 Uiso 1 1 calc R
C42 C 0.3945(4) 0.6887(5) 0.3041(4) 0.084(3) Uani 1 1 d .
H42A H 0.3721 0.7056 0.3392 0.125 Uiso 1 1 calc R
H42B H 0.4473 0.6915 0.3129 0.125 Uiso 1 1 calc R
H42C H 0.3799 0.6228 0.2916 0.125 Uiso 1 1 calc R
N10 N 0.3174(3) 0.2465(3) 0.4275(2) 0.0459(12) Uani 1 1 d .
C43 C 0.2385(3) 0.2734(5) 0.4284(2) 0.0491(15) Uani 1 1 d .
H43A H 0.2361 0.3275 0.4564 0.059 Uiso 1 1 calc R
H43B H 0.2133 0.2170 0.4435 0.059 Uiso 1 1 calc R
C44 C 0.1972(3) 0.3035(4) 0.3702(2) 0.0468(15) Uani 1 1 d .
H44A H 0.2046 0.2546 0.3399 0.056 Uiso 1 1 calc R
H44B H 0.2157 0.3667 0.3578 0.056 Uiso 1 1 calc R
C45 C 0.1156(3) 0.3121(5) 0.3764(3) 0.0531(16) Uani 1 1 d .
H45A H 0.0972 0.2477 0.3870 0.064 Uiso 1 1 calc R
H45B H 0.1092 0.3575 0.4087 0.064 Uiso 1 1 calc R
C46 C 0.0711(3) 0.3476(5) 0.3214(3) 0.0584(17) Uani 1 1 d .
H46A H 0.0909 0.4094 0.3093 0.088 Uiso 1 1 calc R
H46B H 0.0208 0.3571 0.3290 0.088 Uiso 1 1 calc R
H46C H 0.0727 0.2993 0.2903 0.088 Uiso 1 1 calc R
C47 C 0.3264(4) 0.1664(4) 0.3838(3) 0.0533(16) Uani 1 1 d .
H47A H 0.3789 0.1534 0.3844 0.064 Uiso 1 1 calc R
H47B H 0.3085 0.1909 0.3444 0.064 Uiso 1 1 calc R
C48 C 0.2885(5) 0.0696(5) 0.3927(3) 0.087(3) Uani 1 1 d .
H48A H 0.3056 0.0438 0.4321 0.105 Uiso 1 1 calc R
H48B H 0.2356 0.0805 0.3906 0.105 Uiso 1 1 calc R
C49 C 0.3036(5) -0.0044(5) 0.3469(4) 0.092(3) Uani 1 1 d U
H49A H 0.2894 -0.0698 0.3593 0.111 Uiso 1 1 calc R
H49B H 0.3561 -0.0054 0.3433 0.111 Uiso 1 1 calc R
C50 C 0.2617(6) 0.0198(8) 0.2874(5) 0.152(5) Uani 1 1 d U
H50A H 0.2108 0.0017 0.2874 0.227 Uiso 1 1 calc R
H50B H 0.2825 -0.0164 0.2567 0.227 Uiso 1 1 calc R
H50C H 0.2652 0.0897 0.2800 0.227 Uiso 1 1 calc R
C51 C 0.3603(3) 0.3329(4) 0.4079(2) 0.0402(13) Uani 1 1 d .
H51A H 0.4100 0.3105 0.4036 0.048 Uiso 1 1 calc R
H51B H 0.3377 0.3537 0.3688 0.048 Uiso 1 1 calc R
C52 C 0.3660(3) 0.4208(4) 0.4477(3) 0.0476(15) Uani 1 1 d .
H52A H 0.3905 0.4025 0.4867 0.057 Uiso 1 1 calc R
H52B H 0.3168 0.4447 0.4527 0.057 Uiso 1 1 calc R
C53 C 0.4087(3) 0.5010(4) 0.4216(3) 0.0517(16) Uani 1 1 d .
H53A H 0.3833 0.5197 0.3830 0.062 Uiso 1 1 calc R
H53B H 0.4570 0.4757 0.4154 0.062 Uiso 1 1 calc R
C54 C 0.4182(4) 0.5912(5) 0.4606(3) 0.0651(19) Uani 1 1 d .
H54A H 0.3705 0.6157 0.4677 0.098 Uiso 1 1 calc R
H54B H 0.4439 0.6416 0.4411 0.098 Uiso 1 1 calc R
H54C H 0.4463 0.5742 0.4979 0.098 Uiso 1 1 calc R
C55 C 0.3456(4) 0.2157(5) 0.4896(3) 0.0634(19) Uani 1 1 d .
H55A H 0.3147 0.1620 0.5012 0.076 Uiso 1 1 calc R
H55B H 0.3397 0.2711 0.5161 0.076 Uiso 1 1 calc R
C56 C 0.4243(4) 0.1825(5) 0.4995(3) 0.075(2) Uani 1 1 d U
H56A H 0.4565 0.2327 0.4857 0.090 Uiso 1 1 calc R
H56B H 0.4307 0.1215 0.4779 0.090 Uiso 1 1 calc R
C57 C 0.4438(5) 0.1651(7) 0.5706(4) 0.128(4) Uani 1 1 d U
H57A H 0.4456 0.2285 0.5910 0.154 Uiso 1 1 calc R
H57B H 0.4053 0.1253 0.5852 0.154 Uiso 1 1 calc R
C58 C 0.5106(6) 0.1178(7) 0.5826(5) 0.135(4) Uani 1 1 d U
H58A H 0.5063 0.0510 0.5678 0.203 Uiso 1 1 calc R
H58B H 0.5249 0.1167 0.6249 0.203 Uiso 1 1 calc R
H58C H 0.5473 0.1526 0.5635 0.203 Uiso 1 1 calc R

loop_
_atom_site_aniso_label
_atom_site_aniso_U_11
_atom_site_aniso_U_22
_atom_site_aniso_U_33
_atom_site_aniso_U_23
_atom_site_aniso_U_13
_atom_site_aniso_U_12
S1 0.0316(7) 0.0346(8) 0.0411(8) -0.0077(6) 0.0008(5) -0.0045(6)
O1 0.029(2) 0.051(2) 0.041(2) -0.0014(18) -0.0005(15) -0.0079(17)
O2 0.041(2) 0.032(2) 0.050(2) -0.0161(17) -0.0005(17) -0.0061(17)
O3 0.031(2) 0.048(2) 0.045(2) -0.0053(18) -0.0034(16) -0.0079(17)
O4 0.040(2) 0.040(2) 0.041(2) -0.0058(18) 0.0030(16) 0.0020(17)
N1 0.027(2) 0.031(3) 0.040(2) -0.001(2) 0.0013(18) -0.0039(19)
N2 0.043(3) 0.040(3) 0.045(3) 0.009(2) 0.002(2) -0.008(2)
N3 0.033(2) 0.037(3) 0.037(2) -0.004(2) -0.0021(19) 0.001(2)
N4 0.033(2) 0.031(3) 0.040(3) 0.001(2) -0.0025(19) 0.000(2)
N6 0.043(3) 0.039(3) 0.041(3) -0.008(2) -0.008(2) 0.002(2)
N7 0.031(3) 0.042(3) 0.049(3) -0.011(2) -0.003(2) -0.008(2)
N8 0.075(4) 0.064(4) 0.058(3) -0.025(3) 0.018(3) -0.034(3)
O5 0.044(2) 0.051(3) 0.043(2) -0.0116(19) -0.0116(18) -0.0033(19)
O6 0.049(2) 0.041(2) 0.057(3) 0.005(2) -0.0013(19) -0.012(2)
C1 0.040(3) 0.048(4) 0.038(3) 0.004(3) 0.004(2) -0.005(3)
C2 0.053(4) 0.064(4) 0.039(3) 0.010(3) -0.003(3) -0.014(3)
C3 0.059(4) 0.075(5) 0.039(3) 0.015(3) -0.008(3) -0.026(4)
C4 0.048(4) 0.070(5) 0.043(3) 0.004(3) -0.004(3) -0.030(3)
C5 0.040(3) 0.046(4) 0.040(3) 0.008(3) 0.001(2) -0.007(3)
C6 0.035(3) 0.040(3) 0.037(3) -0.003(3) 0.006(2) -0.001(3)
C7 0.032(3) 0.039(3) 0.046(3) -0.003(3) 0.006(2) -0.006(2)
C8 0.041(3) 0.031(3) 0.053(4) 0.003(3) 0.003(3) -0.005(3)
C9 0.039(3) 0.034(3) 0.040(3) -0.002(3) 0.000(2) 0.001(3)
C10 0.040(3) 0.035(3) 0.043(3) -0.003(3) -0.005(2) 0.003(3)
C11 0.049(4) 0.037(3) 0.056(4) 0.007(3) -0.008(3) -0.001(3)
C12 0.058(4) 0.035(3) 0.057(4) 0.003(3) -0.012(3) 0.001(3)
C13 0.076(5) 0.041(4) 0.079(5) 0.013(3) -0.029(4) 0.000(3)
C14 0.077(5) 0.053(4) 0.084(5) 0.011(4) -0.043(4) 0.009(4)
C15 0.055(4) 0.045(4) 0.068(4) 0.007(3) -0.029(3) -0.004(3)
C16 0.042(3) 0.036(3) 0.049(3) -0.002(3) -0.011(3) 0.000(3)
C17 0.049(4) 0.034(3) 0.047(3) 0.000(3) -0.008(3) 0.008(3)
C18 0.034(3) 0.035(3) 0.053(4) -0.019(3) -0.004(3) 0.006(2)
C19 0.030(3) 0.040(3) 0.065(4) -0.026(3) 0.008(3) -0.006(3)
C20 0.049(4) 0.068(5) 0.061(4) -0.024(4) 0.010(3) -0.024(3)
C21 0.073(5) 0.089(6) 0.074(5) -0.031(5) 0.026(4) -0.043(4)
C22 0.127(8) 0.096(7) 0.092(6) -0.054(5) 0.046(5) -0.083(6)
C23 0.094(6) 0.077(5) 0.071(5) -0.045(4) 0.041(4) -0.052(5)
C24 0.183(10) 0.099(7) 0.088(6) -0.046(5) 0.078(6) -0.096(7)
C25 0.163(9) 0.087(6) 0.055(5) -0.030(4) 0.045(5) -0.077(6)
C26 0.045(4) 0.056(4) 0.056(4) -0.024(3) 0.020(3) -0.020(3)
N9 0.065(4) 0.038(3) 0.120(5) -0.008(3) 0.047(3) 0.001(3)
C27 0.061(4) 0.053(4) 0.080(5) -0.004(4) 0.033(4) 0.010(3)
C28 0.070(5) 0.079(5) 0.068(5) -0.021(4) 0.001(4) 0.018(4)
C29 0.050(4) 0.089(6) 0.087(5) -0.026(5) -0.003(4) 0.008(4)
C30 0.062(6) 0.182(11) 0.130(8) -0.087(8) -0.015(5) 0.014(6)
C31 0.113(7) 0.051(5) 0.173(10) 0.028(6) 0.073(7) 0.035(5)
C32 0.157(10) 0.083(7) 0.142(9) 0.040(7) 0.063(8) 0.051(7)
C33 0.142(11) 0.172(13) 0.169(12) 0.067(10) -0.037(9) 0.011(9)
C34 0.135(10) 0.175(12) 0.116(9) 0.042(8) -0.037(7) -0.016(8)
C35 0.089(6) 0.058(5) 0.137(8) -0.040(5) 0.074(6) -0.014(4)
C36 0.138(8) 0.062(6) 0.128(8) -0.026(6) 0.091(7) -0.034(5)
C37 0.155(10) 0.116(9) 0.143(10) -0.083(8) 0.083(9) -0.049(8)
C38 0.262(17) 0.125(10) 0.122(10) -0.061(9) 0.108(11) -0.055(10)
C39 0.069(5) 0.038(4) 0.114(6) -0.008(4) 0.048(4) -0.003(3)
C40 0.091(6) 0.034(4) 0.141(8) -0.022(4) 0.061(5) -0.012(4)
C41 0.088(6) 0.045(5) 0.139(8) -0.025(5) 0.071(5) -0.022(4)
C42 0.085(6) 0.054(5) 0.121(7) -0.018(5) 0.051(5) -0.022(4)
N10 0.053(3) 0.041(3) 0.044(3) 0.002(2) 0.004(2) -0.009(2)
C43 0.044(4) 0.060(4) 0.045(3) -0.005(3) 0.010(3) -0.013(3)
C44 0.049(4) 0.046(4) 0.046(3) -0.012(3) 0.007(3) -0.009(3)
C45 0.046(4) 0.059(4) 0.057(4) -0.005(3) 0.014(3) 0.000(3)
C46 0.040(4) 0.056(4) 0.081(5) -0.003(4) 0.016(3) 0.002(3)
C47 0.068(4) 0.039(4) 0.049(4) -0.010(3) -0.006(3) -0.002(3)
C48 0.163(8) 0.040(4) 0.053(4) 0.002(3) -0.012(5) -0.036(5)
C49 0.134(8) 0.038(4) 0.097(6) -0.012(4) -0.021(5) -0.028(4)
C50 0.194(13) 0.117(9) 0.135(9) -0.005(8) -0.021(8) 0.003(8)
C51 0.041(3) 0.036(3) 0.044(3) -0.006(3) 0.004(2) -0.012(3)
C52 0.054(4) 0.043(4) 0.047(3) -0.007(3) 0.011(3) -0.007(3)
C53 0.061(4) 0.045(4) 0.050(4) -0.011(3) 0.012(3) -0.014(3)
C54 0.087(5) 0.055(4) 0.054(4) -0.015(3) 0.009(3) -0.028(4)
C55 0.089(5) 0.052(4) 0.044(4) 0.011(3) -0.012(3) -0.023(4)
C56 0.078(5) 0.052(5) 0.087(5) -0.011(4) -0.024(4) -0.001(4)
C57 0.074(5) 0.123(8) 0.171(8) 0.108(7) -0.060(6) -0.056(5)
C58 0.141(9) 0.108(8) 0.143(9) 0.032(7) -0.044(7) -0.016(6)

loop_
_atom_type_symbol
_atom_type_description
_atom_type_scat_dispersion_real
_atom_type_scat_dispersion_imag
_atom_type_scat_source
C C 0.0033 0.0016 'International Tables Vol C Tables 4.2.6.8 and 6.1.1.4'
H H 0.0000 0.0000 'International Tables Vol C Tables 4.2.6.8 and 6.1.1.4'
N N 0.0061 0.0033 'International Tables Vol C Tables 4.2.6.8 and 6.1.1.4'
O O 0.0106 0.0060 'International Tables Vol C Tables 4.2.6.8 and 6.1.1.4'
S S 0.1246 0.1234 'International Tables Vol C Tables 4.2.6.8 and 6.1.1.4'

loop_
_geom_angle_atom_site_label_1
_geom_angle_atom_site_label_2
_geom_angle_atom_site_label_3
_geom_angle
O4 S1 O2 110.8(2)
O4 S1 O1 109.7(2)
O2 S1 O1 111.1(2)
O4 S1 O3 109.4(2)
O2 S1 O3 109.2(2)
O1 S1 O3 106.6(2)
C7 N1 C6 110.1(4)
C7 N1 C8 123.2(4)
C6 N1 C8 126.4(4)
C7 N2 C5 110.3(4)
C7 N3 C9 120.1(5)
C17 N4 C10 108.9(4)
C18 N6 C16 125.8(5)
C18 N7 C19 126.0(5)
C26 N8 C25 107.9(5)
C6 C1 C2 115.9(5)
C3 C2 C1 121.7(6)
C2 C3 C4 122.3(6)
C5 C4 C3 116.0(5)
C4 C5 C6 121.9(5)
C4 C5 N2 132.3(5)
C6 C5 N2 105.8(5)
C1 C6 N1 131.0(5)
C1 C6 C5 122.0(5)
N1 C6 C5 107.0(5)
N3 C7 N2 133.3(5)
N3 C7 N1 119.9(5)
N2 C7 N1 106.8(4)
O6 C9 N3 127.7(5)
O6 C9 C10 120.1(5)
N3 C9 C10 112.3(5)
C11 C10 N4 109.5(5)
C11 C10 C9 129.0(5)
N4 C10 C9 121.5(5)
C10 C11 C12 107.8(5)
C13 C12 C17 119.2(5)
C13 C12 C11 134.6(6)
C17 C12 C11 106.1(5)
C14 C13 C12 117.8(6)
C13 C14 C15 122.9(6)
C14 C15 C16 121.4(6)
N6 C16 C15 124.1(5)
N6 C16 C17 119.9(5)
C15 C16 C17 116.1(5)
N4 C17 C16 129.7(5)
N4 C17 C12 107.6(5)
C16 C17 C12 122.6(5)
O5 C18 N6 123.7(6)
O5 C18 N7 123.9(5)
N6 C18 N7 112.4(5)
C20 C19 C26 117.1(5)
C20 C19 N7 124.9(6)
C26 C19 N7 118.0(5)
C19 C20 C21 122.0(7)
C22 C21 C20 121.1(7)
C21 C22 C23 119.5(7)
C26 C23 C24 105.8(6)
C26 C23 C22 118.6(7)
C24 C23 C22 135.5(7)
C25 C24 C23 107.9(7)
C24 C25 N8 109.6(6)
N8 C26 C23 108.7(6)
N8 C26 C19 129.8(5)
C23 C26 C19 121.5(6)
C31 N9 C35 108.3(6)
C31 N9 C39 110.8(5)
C35 N9 C39 110.8(6)
C31 N9 C27 110.9(6)
C35 N9 C27 109.7(5)
C39 N9 C27 106.3(4)
C28 C27 N9 115.6(5)
C27 C28 C29 111.1(5)
C30 C29 C28 113.9(6)
N9 C31 C32 114.5(6)
C33 C32 C31 109.5(8)
C32 C33 C34 104.5(10)
N9 C35 C36 115.0(6)
C37 C36 C35 114.0(9)
C36 C37 C38 111.4(10)
N9 C39 C40 113.9(5)
C41 C40 C39 111.8(6)
C42 C41 C40 114.6(6)
C43 N10 C47 111.7(4)
C43 N10 C55 106.4(5)
C47 N10 C55 111.6(5)
C43 N10 C51 110.7(4)
C47 N10 C51 105.5(4)
C55 N10 C51 111.1(4)
N10 C43 C44 116.4(5)
C43 C44 C45 109.8(5)
C46 C45 C44 113.2(5)
N10 C47 C48 117.0(5)
C49 C48 C47 111.4(7)
C48 C49 C50 111.2(8)
C52 C51 N10 116.4(4)
C51 C52 C53 110.0(4)
C52 C53 C54 112.7(5)
N10 C55 C56 116.1(6)
C55 C56 C57 106.5(6)
C58 C57 C56 110.4(10)

loop_
_geom_bond_atom_site_label_1
_geom_bond_atom_site_label_2
_geom_bond_distance
S1 O4 1.478(4)
S1 O2 1.479(3)
S1 O1 1.496(4)
S1 O3 1.503(3)
N1 C7 1.371(7)
N1 C6 1.396(6)
N1 C8 1.465(6)
N2 C7 1.365(7)
N2 C5 1.409(6)
N3 C7 1.331(6)
N3 C9 1.362(7)
N4 C17 1.376(6)
N4 C10 1.391(7)
N6 C18 1.373(6)
N6 C16 1.404(7)
N7 C18 1.381(7)
N7 C19 1.414(7)
N8 C26 1.365(7)
N8 C25 1.378(8)
O5 C18 1.231(6)
O6 C9 1.245(6)
C1 C6 1.381(7)
C1 C2 1.404(8)
C2 C3 1.383(8)
C3 C4 1.394(8)
C4 C5 1.382(7)
C5 C6 1.405(8)
C9 C10 1.480(7)
C10 C11 1.352(7)
C11 C12 1.441(8)
C12 C13 1.423(8)
C12 C17 1.421(8)
C13 C14 1.375(9)
C14 C15 1.397(9)
C15 C16 1.408(7)
C16 C17 1.414(8)
C19 C20 1.375(8)
C19 C26 1.411(8)
C20 C21 1.399(9)
C21 C22 1.351(10)
C22 C23 1.420(9)
C23 C26 1.410(8)
C23 C24 1.415(11)
C24 C25 1.356(9)
N9 C31 1.517(9)
N9 C35 1.522(9)
N9 C39 1.530(8)
N9 C27 1.539(8)
C27 C28 1.510(9)
C28 C29 1.533(9)
C29 C30 1.504(10)
C31 C32 1.531(12)
C32 C33 1.414(12)
C33 C34 1.500(14)
C35 C36 1.536(12)
C36 C37 1.506(11)
C37 C38 1.564(15)
C39 C40 1.547(9)
C40 C41 1.529(10)
C41 C42 1.511(11)
N10 C43 1.514(7)
N10 C47 1.515(7)
N10 C55 1.524(7)
N10 C51 1.530(7)
C43 C44 1.522(8)
C44 C45 1.545(8)
C45 C46 1.509(8)
C47 C48 1.532(9)
C48 C49 1.517(10)
C49 C50 1.529(11)
C51 C52 1.513(7)
C52 C53 1.524(8)
C53 C54 1.529(8)
C55 C56 1.524(9)
C56 C57 1.652(11)
C57 C58 1.400(12)

loop_
_geom_hbond_atom_site_label_D
_geom_hbond_atom_site_label_H
_geom_hbond_atom_site_label_A
_geom_hbond_distance_DH
_geom_hbond_distance_HA
_geom_hbond_distance_DA
_geom_hbond_angle_DHA
_geom_hbond_site_symmetry_A
N2 H902 O4 0.88 2.21 2.940(6) 140.3 2_655
N2 H902 O6 0.88 2.35 2.817(6) 113.5 .
N4 H904 O1 0.88 2.02 2.845(6) 156.4 .
N6 H906 O1 0.88 1.91 2.778(6) 167.6 .
N6 H906 S1 0.88 2.93 3.780(5) 162.3 .
N7 H907 O3 0.88 1.99 2.825(6) 157.4 .
N7 H907 S1 0.88 2.86 3.722(5) 166.9 .
N8 H908 O3 0.88 1.88 2.724(6) 160.2 .
